data_7121844
loop_
_publ_author_name
'Feng, Jing'
'Yu, Tianzi'
'Zhang, Zhijiang'
'Li, Jinpeng'
'Fu, Shaomin'
'Chen, Juan'
'Liu, Bo'

_publ_section_title
;
 Asymmetric synthesis of the fully functionalized six-membered ring of
 trigoxyphin A.
;
_journal_issue 55
_journal_name_full 'Chemical communications (Cambridge, England)'
_journal_page_first 7665
_journal_page_last 7668
_journal_paper_doi 10.1039/c8cc04351e
_journal_volume 54
_journal_year 2018
_chemical_absolute_configuration rmad
_chemical_formula_moiety 'C17 H26 O7'
_chemical_formula_sum 'C17 H26 O7'
_chemical_formula_weight 342.38
_space_group_crystal_system orthorhombic
_space_group_IT_number 19
_space_group_name_Hall 'P 2ac 2ab'
_space_group_name_H-M_alt 'P 21 21 21'
_symmetry_space_group_name_Hall 'P 2ac 2ab'
_symmetry_space_group_name_H-M 'P 21 21 21'
_atom_sites_solution_hydrogens geom
_atom_sites_solution_primary direct
_audit_creation_date 2015-09-16
_audit_creation_method
;
Olex2 1.2
(compiled 2015.01.26 svn.r3150 for OlexSys, GUI svn.r4998)
;
_audit_update_record
;
2018-03-09 deposited with the CCDC.
2018-06-15 downloaded from the CCDC.
;
_cell_angle_alpha 90
_cell_angle_beta 90
_cell_angle_gamma 90
_cell_formula_units_Z 4
_cell_length_a 8.9598(3)
_cell_length_b 11.7903(3)
_cell_length_c 17.2249(5)
_cell_measurement_reflns_used 5187
_cell_measurement_temperature 292.85(19)
_cell_measurement_theta_max 72.3200
_cell_measurement_theta_min 4.5330
_cell_volume 1819.62(9)
_computing_cell_refinement
;
CrysAlisPro, Agilent Technologies,
Version 1.171.37.35 (release 13-08-2014 CrysAlis171 .NET)
(compiled Aug 13 2014,18:06:01)
;
_computing_data_collection
;
CrysAlisPro, Agilent Technologies,
Version 1.171.37.35 (release 13-08-2014 CrysAlis171 .NET)
(compiled Aug 13 2014,18:06:01)
;
_computing_data_reduction
;
CrysAlisPro, Agilent Technologies,
Version 1.171.37.35 (release 13-08-2014 CrysAlis171 .NET)
(compiled Aug 13 2014,18:06:01)
;
_computing_molecular_graphics 'Olex2 (Dolomanov et al., 2009)'
_computing_publication_material 'Olex2 (Dolomanov et al., 2009)'
_computing_structure_refinement 'ShelXL (Sheldrick, 2008)'
_computing_structure_solution 'ShelXT (Sheldrick, 2015)'
_diffrn_ambient_environment air
_diffrn_ambient_temperature 292.85(19)
_diffrn_detector 'CCD plate'
_diffrn_detector_area_resol_mean 15.9595
_diffrn_detector_type EosS2
_diffrn_measured_fraction_theta_full 1.000
_diffrn_measured_fraction_theta_max 1.000
_diffrn_measurement_details
;
#__ type_ start__ end____ width___ exp.time_
  1 omega    1.00   75.00   1.0000    1.0000
omega____ theta____ kappa____ phi______ frames
    -       35.6240  -99.0000   60.0000 74

#__ type_ start__ end____ width___ exp.time_
  2 omega  -34.00  105.00   1.0000    1.0000
omega____ theta____ kappa____ phi______ frames
    -       35.6240    0.0000 -120.0000 139

#__ type_ start__ end____ width___ exp.time_
  3 omega  -32.00   52.00   1.0000    1.0000
omega____ theta____ kappa____ phi______ frames
    -       35.6240  -57.0000  -30.0000 84

#__ type_ start__ end____ width___ exp.time_
  4 omega   23.00   89.00   1.0000    1.0000
omega____ theta____ kappa____ phi______ frames
    -       35.6240 -125.0000   60.0000 66

#__ type_ start__ end____ width___ exp.time_
  5 omega    1.00   75.00   1.0000    1.0000
omega____ theta____ kappa____ phi______ frames
    -       35.6240  -99.0000  120.0000 74

#__ type_ start__ end____ width___ exp.time_
  6 omega   38.00   91.00   1.0000    2.5000
omega____ theta____ kappa____ phi______ frames
    -      108.0000  -30.0000   30.0000 53

#__ type_ start__ end____ width___ exp.time_
  7 omega  100.00  178.00   1.0000    2.5000
omega____ theta____ kappa____ phi______ frames
    -      108.0000  108.0000  -17.0000 78

#__ type_ start__ end____ width___ exp.time_
  8 omega   57.00  150.00   1.0000    2.5000
omega____ theta____ kappa____ phi______ frames
    -      108.0000  178.0000 -120.0000 93

#__ type_ start__ end____ width___ exp.time_
  9 omega  100.00  178.00   1.0000    2.5000
omega____ theta____ kappa____ phi______ frames
    -      108.0000  111.0000  120.0000 78

#__ type_ start__ end____ width___ exp.time_
 10 omega   91.00  176.00   1.0000    2.5000
omega____ theta____ kappa____ phi______ frames
    -      108.0000   45.0000  -30.0000 85

#__ type_ start__ end____ width___ exp.time_
 11 omega   38.00   91.00   1.0000    2.5000
omega____ theta____ kappa____ phi______ frames
    -      108.0000  -30.0000 -150.0000 53

#__ type_ start__ end____ width___ exp.time_
 12 omega   39.00  109.00   1.0000    2.5000
omega____ theta____ kappa____ phi______ frames
    -      108.0000  -94.0000  -90.0000 70

#__ type_ start__ end____ width___ exp.time_
 13 omega   39.00  109.00   1.0000    2.5000
omega____ theta____ kappa____ phi______ frames
    -      108.0000  -94.0000 -180.0000 70

#__ type_ start__ end____ width___ exp.time_
 14 omega   38.00   91.00   1.0000    2.5000
omega____ theta____ kappa____ phi______ frames
    -      108.0000  -30.0000 -180.0000 53

#__ type_ start__ end____ width___ exp.time_
 15 omega    9.00  101.00   1.0000    1.0000
omega____ theta____ kappa____ phi______ frames
    -       35.6240   77.0000  -90.0000 92

#__ type_ start__ end____ width___ exp.time_
 16 omega   17.00  105.00   1.0000    1.0000
omega____ theta____ kappa____ phi______ frames
    -       35.6240   38.0000   60.0000 88
;
_diffrn_measurement_device 'four-circle diffractometer'
_diffrn_measurement_device_type 'New Gemini, Dual, Cu at zero, EosS2'
_diffrn_measurement_method '\w scans'
_diffrn_orient_matrix_UB_11 0.1553732000
_diffrn_orient_matrix_UB_12 -0.0242382000
_diffrn_orient_matrix_UB_13 -0.0344970000
_diffrn_orient_matrix_UB_21 0.0712728000
_diffrn_orient_matrix_UB_22 0.0200783000
_diffrn_orient_matrix_UB_23 0.0802328000
_diffrn_orient_matrix_UB_31 -0.0182925000
_diffrn_orient_matrix_UB_32 -0.1268340000
_diffrn_orient_matrix_UB_33 0.0192872000
_diffrn_radiation_monochromator graphite
_diffrn_radiation_probe x-ray
_diffrn_radiation_type CuK\a
_diffrn_radiation_wavelength 1.54184
_diffrn_reflns_av_R_equivalents 0.0339
_diffrn_reflns_av_unetI/netI 0.0280
_diffrn_reflns_Laue_measured_fraction_full 1.000
_diffrn_reflns_Laue_measured_fraction_max 1.000
_diffrn_reflns_limit_h_max 9
_diffrn_reflns_limit_h_min -10
_diffrn_reflns_limit_k_max 11
_diffrn_reflns_limit_k_min -14
_diffrn_reflns_limit_l_max 20
_diffrn_reflns_limit_l_min -19
_diffrn_reflns_number 9626
_diffrn_reflns_point_group_measured_fraction_full 1.000
_diffrn_reflns_point_group_measured_fraction_max 1.000
_diffrn_reflns_theta_full 67.050
_diffrn_reflns_theta_max 67.050
_diffrn_reflns_theta_min 4.545
_diffrn_source 'Enhance (Cu) X-ray Source'
_exptl_absorpt_coefficient_mu 0.807
_exptl_absorpt_correction_T_max 1.00000
_exptl_absorpt_correction_T_min 0.65366
_exptl_absorpt_correction_type multi-scan
_exptl_absorpt_process_details
;
CrysAlisPro, Agilent Technologies,
Version 1.171.37.35 (release 13-08-2014 CrysAlis171 .NET)
(compiled Aug 13 2014,18:06:01)
Empirical absorption correction using spherical harmonics,
 implemented in SCALE3 ABSPACK scaling algorithm.
;
_exptl_crystal_colour 'clear light colourless'
_exptl_crystal_colour_lustre clear
_exptl_crystal_colour_modifier light
_exptl_crystal_colour_primary colourless
_exptl_crystal_density_diffrn 1.250
_exptl_crystal_F_000 736
_exptl_crystal_size_max 0.8
_exptl_crystal_size_mid 0.6
_exptl_crystal_size_min 0.4
_refine_diff_density_max 0.245
_refine_diff_density_min -0.441
_refine_diff_density_rms 0.104
_refine_ls_abs_structure_details
;
 Flack x determined using 1246 quotients [(I+)-(I-)]/[(I+)+(I-)]
 (Parsons, Flack and Wagner, Acta Cryst. B69 (2013) 249-259).
;
_refine_ls_abs_structure_Flack 0.03(11)
_refine_ls_extinction_method none
_refine_ls_goodness_of_fit_ref 1.108
_refine_ls_hydrogen_treatment constr
_refine_ls_matrix_type full
_refine_ls_number_parameters 222
_refine_ls_number_reflns 3245
_refine_ls_number_restraints 0
_refine_ls_restrained_S_all 1.108
_refine_ls_R_factor_all 0.0570
_refine_ls_R_factor_gt 0.0555
_refine_ls_shift/su_max 0.000
_refine_ls_shift/su_mean 0.000
_refine_ls_structure_factor_coef Fsqd
_refine_ls_weighting_details 'w=1/[\s^2^(Fo^2^)+(0.0988P)^2^+0.0091P] where P=(Fo^2^+2Fc^2^)/3'
_refine_ls_weighting_scheme calc
_refine_ls_wR_factor_gt 0.1315
_refine_ls_wR_factor_ref 0.1343
_reflns_Friedel_coverage 0.734
_reflns_Friedel_fraction_full 1.000
_reflns_Friedel_fraction_max 1.000
_reflns_number_gt 3085
_reflns_number_total 3245
_reflns_threshold_expression 'I > 2\s(I)'
_cod_data_source_file c8cc04351e2.cif
_cod_data_source_block liubo-fj343-2
_cod_depositor_comments 'Adding full bibliography for 7121843--7121844.cif.'
_cod_database_code 7121844
_shelx_space_group_comment
;
The symmetry employed for this shelxl refinement is uniquely defined
by the following loop, which should always be used as a source of
symmetry information in preference to the above space-group names.
They are only intended as comments.
;
_reflns_odcompleteness_completeness 99.84
_reflns_odcompleteness_iscentric 1
_reflns_odcompleteness_theta 66.97
_olex2_refinement_description
;
1. Fixed Uiso
 At 1.2 times of:
  All C(H) groups, All C(H,H) groups
 At 1.5 times of:
  All C(H,H,H) groups
2.a Ternary CH refined with riding coordinates:
 C00A(H00A), C00C(H00C), C00E(H00E), C00G(H00G), C00H(H00H)
2.b Secondary CH2 refined with riding coordinates:
 C00F(H00b,H00d), C00I(H00f,H00i), C00M(H00s,H00t)
2.c Idealised Me refined as rotating group:
 C00J(H00j,H00k,H00l), C00K(H00m,H00n,H00o), C00L(H00p,H00q,H00r), C00N(H00u,
 H00v,H00w), C00O(H00x,H00y,H)
;
_shelx_shelxl_version_number 2014/7
_olex2_date_sample_data_collection 2015-09-16
_olex2_submission_special_instructions 'No special instructions were received'

loop_
_space_group_symop_operation_xyz
'x, y, z'
'-x+1/2, -y, z+1/2'
'-x, y+1/2, -z+1/2'
'x+1/2, -y+1/2, -z'

loop_
_atom_site_label
_atom_site_type_symbol
_atom_site_fract_x
_atom_site_fract_y
_atom_site_fract_z
_atom_site_U_iso_or_equiv
_atom_site_adp_type
_atom_site_occupancy
_atom_site_site_symmetry_order
_atom_site_calc_flag
_atom_site_refinement_flags_posn
O001 O 0.3030(2) 0.47611(14) 0.59272(10) 0.0452(4) Uani 1 1 d .
O002 O 0.3477(2) 0.63097(14) 0.67106(11) 0.0488(5) Uani 1 1 d .
O003 O 0.1446(2) 0.33004(16) 0.70078(12) 0.0500(5) Uani 1 1 d .
O004 O 0.5718(2) 0.36927(16) 0.59128(11) 0.0508(5) Uani 1 1 d .
O005 O 0.4687(3) 0.60606(18) 0.82491(12) 0.0636(6) Uani 1 1 d .
O006 O 0.6207(2) 0.4490(2) 0.70618(13) 0.0649(6) Uani 1 1 d .
O007 O 0.0505(2) 0.37318(19) 0.82309(12) 0.0601(5) Uani 1 1 d .
C008 C 0.4082(3) 0.5276(2) 0.79328(15) 0.0453(6) Uani 1 1 d .
C009 C 0.5356(3) 0.4216(2) 0.65605(15) 0.0443(6) Uani 1 1 d .
C00A C 0.3263(3) 0.53446(19) 0.71762(14) 0.0406(5) Uani 1 1 d .
H00A H 0.2194 0.5289 0.7290 0.049 Uiso 1 1 calc R
C00B C 0.3656(3) 0.4383(2) 0.66331(14) 0.0389(5) Uani 1 1 d .
C00C C 0.3042(3) 0.3276(2) 0.69510(16) 0.0433(6) Uani 1 1 d .
H00C H 0.3348 0.2647 0.6614 0.052 Uiso 1 1 calc R
C00D C 0.3014(3) 0.5981(2) 0.59404(16) 0.0467(6) Uani 1 1 d .
C00E C 0.0986(4) 0.2866(2) 0.77396(18) 0.0530(6) Uani 1 1 d .
H00E H 0.0193 0.2302 0.7670 0.064 Uiso 1 1 calc R
C00F C 0.3898(4) 0.4125(3) 0.83072(16) 0.0522(6) Uani 1 1 d .
H00B H 0.3069 0.4177 0.8668 0.063 Uiso 1 1 calc R
H00D H 0.4786 0.3980 0.8613 0.063 Uiso 1 1 calc R
C00G C 0.3627(3) 0.3067(2) 0.77862(17) 0.0478(6) Uani 1 1 d .
H00G H 0.4547 0.2619 0.7761 0.057 Uiso 1 1 calc R
C00H C 0.7275(3) 0.3309(3) 0.58342(19) 0.0587(7) Uani 1 1 d .
H00H H 0.7611 0.2998 0.6332 0.070 Uiso 1 1 calc R
C00I C 0.2358(4) 0.2318(2) 0.80855(18) 0.0570(7) Uani 1 1 d .
H00F H 0.2469 0.1542 0.7906 0.068 Uiso 1 1 calc R
H00I H 0.2318 0.2322 0.8648 0.068 Uiso 1 1 calc R
C00J C 0.1447(4) 0.6350(3) 0.5775(2) 0.0677(9) Uani 1 1 d .
H00J H 0.1134 0.6047 0.5284 0.101 Uiso 1 1 calc GR
H00K H 0.1404 0.7163 0.5758 0.101 Uiso 1 1 calc GR
H00L H 0.0798 0.6077 0.6177 0.101 Uiso 1 1 calc GR
C00K C 0.4168(5) 0.6439(3) 0.5381(2) 0.0727(9) Uani 1 1 d .
H00M H 0.5131 0.6136 0.5511 0.109 Uiso 1 1 calc GR
H00N H 0.4196 0.7252 0.5417 0.109 Uiso 1 1 calc GR
H00O H 0.3910 0.6221 0.4861 0.109 Uiso 1 1 calc GR
C00L C 0.7225(5) 0.2376(4) 0.5245(2) 0.0806(11) Uani 1 1 d .
H00P H 0.6540 0.1800 0.5414 0.121 Uiso 1 1 calc GR
H00Q H 0.8202 0.2052 0.5189 0.121 Uiso 1 1 calc GR
H00R H 0.6901 0.2676 0.4755 0.121 Uiso 1 1 calc GR
C00M C -0.0874(5) 0.4231(4) 0.7994(2) 0.0777(10) Uani 1 1 d .
H00S H -0.1633 0.3649 0.7942 0.093 Uiso 1 1 calc R
H00T H -0.0753 0.4600 0.7494 0.093 Uiso 1 1 calc R
C00N C 0.8261(5) 0.4277(4) 0.5614(3) 0.0809(11) Uani 1 1 d .
H00U H 0.7969 0.4562 0.5114 0.121 Uiso 1 1 calc GR
H00V H 0.9278 0.4023 0.5593 0.121 Uiso 1 1 calc GR
H00W H 0.8170 0.4870 0.5993 0.121 Uiso 1 1 calc GR
C00O C -0.1328(8) 0.5060(6) 0.8578(3) 0.126(2) Uani 1 1 d .
H00X H -0.2157 0.5493 0.8386 0.190 Uiso 1 1 calc GR
H00Y H -0.0508 0.5560 0.8688 0.190 Uiso 1 1 calc GR
H H -0.1616 0.4673 0.9045 0.190 Uiso 1 1 calc GR

loop_
_atom_site_aniso_label
_atom_site_aniso_U_11
_atom_site_aniso_U_22
_atom_site_aniso_U_33
_atom_site_aniso_U_23
_atom_site_aniso_U_13
_atom_site_aniso_U_12
O001 0.0538(10) 0.0450(9) 0.0367(8) -0.0060(7) -0.0065(7) 0.0043(7)
O002 0.0664(11) 0.0368(8) 0.0432(9) -0.0022(7) -0.0051(9) -0.0050(8)
O003 0.0448(9) 0.0536(10) 0.0515(11) 0.0056(8) -0.0058(8) -0.0055(8)
O004 0.0479(10) 0.0614(11) 0.0432(9) -0.0120(8) 0.0017(8) 0.0064(8)
O005 0.0818(15) 0.0614(11) 0.0476(11) -0.0130(9) -0.0033(11) -0.0169(11)
O006 0.0434(10) 0.0958(15) 0.0555(11) -0.0254(12) -0.0069(9) 0.0068(10)
O007 0.0544(11) 0.0723(13) 0.0537(11) 0.0023(10) -0.0034(9) 0.0112(10)
C008 0.0486(12) 0.0490(13) 0.0384(12) -0.0083(11) 0.0038(11) -0.0015(11)
C009 0.0426(13) 0.0489(12) 0.0414(12) -0.0042(10) -0.0006(11) 0.0027(10)
C00A 0.0454(11) 0.0375(11) 0.0391(12) -0.0029(9) 0.0012(10) -0.0005(10)
C00B 0.0419(12) 0.0405(11) 0.0343(11) -0.0030(9) -0.0033(9) 0.0012(9)
C00C 0.0453(12) 0.0377(11) 0.0470(14) -0.0041(10) -0.0035(11) 0.0023(9)
C00D 0.0548(15) 0.0458(13) 0.0395(12) 0.0009(10) -0.0020(11) 0.0001(11)
C00E 0.0537(15) 0.0490(13) 0.0563(15) 0.0069(12) -0.0026(13) -0.0105(12)
C00F 0.0559(15) 0.0592(15) 0.0415(13) 0.0047(11) -0.0090(12) -0.0021(12)
C00G 0.0495(13) 0.0426(12) 0.0514(15) 0.0052(11) -0.0039(11) 0.0082(10)
C00H 0.0508(15) 0.0702(17) 0.0552(16) -0.0052(14) 0.0063(13) 0.0131(14)
C00I 0.0676(17) 0.0441(13) 0.0593(17) 0.0095(12) -0.0031(14) 0.0017(12)
C00J 0.070(2) 0.0615(17) 0.071(2) -0.0029(16) -0.0137(17) 0.0163(15)
C00K 0.087(2) 0.078(2) 0.0534(17) 0.0080(15) 0.0134(17) -0.014(2)
C00L 0.078(2) 0.079(2) 0.085(2) -0.023(2) 0.021(2) 0.0120(19)
C00M 0.0623(18) 0.105(3) 0.065(2) 0.015(2) 0.0001(17) 0.0203(19)
C00N 0.060(2) 0.089(2) 0.093(3) -0.012(2) 0.017(2) -0.0025(18)
C00O 0.131(5) 0.165(5) 0.084(3) -0.005(3) -0.006(3) 0.091(5)

loop_
_atom_type_symbol
_atom_type_description
_atom_type_scat_dispersion_real
_atom_type_scat_dispersion_imag
_atom_type_scat_source
C C 0.0181 0.0091 'International Tables Vol C Tables 4.2.6.8 and 6.1.1.4'
H H 0.0000 0.0000 'International Tables Vol C Tables 4.2.6.8 and 6.1.1.4'
O O 0.0492 0.0322 'International Tables Vol C Tables 4.2.6.8 and 6.1.1.4'

loop_
_geom_angle_atom_site_label_1
_geom_angle_atom_site_label_2
_geom_angle_atom_site_label_3
_geom_angle
C00B O001 C00D 107.84(18)
C00A O002 C00D 105.55(17)
C00E O003 C00C 110.0(2)
C009 O004 C00H 117.1(2)
C00E O007 C00M 113.3(3)
O005 C008 C00A 125.0(3)
O005 C008 C00F 123.1(3)
C00A C008 C00F 111.5(2)
O004 C009 C00B 111.9(2)
O006 C009 O004 125.6(3)
O006 C009 C00B 122.5(2)
O002 C00A C008 118.3(2)
O002 C00A H00A 107.5
O002 C00A C00B 102.86(18)
C008 C00A H00A 107.5
C008 C00A C00B 112.6(2)
C00B C00A H00A 107.5
O001 C00B C009 111.3(2)
O001 C00B C00A 101.76(19)
O001 C00B C00C 116.0(2)
C00A C00B C009 112.1(2)
C00A C00B C00C 109.72(19)
C00C C00B C009 106.1(2)
O003 C00C C00B 111.6(2)
O003 C00C H00C 109.6
O003 C00C C00G 106.1(2)
C00B C00C H00C 109.6
C00B C00C C00G 110.4(2)
C00G C00C H00C 109.6
O001 C00D O002 106.3(2)
O001 C00D C00J 107.3(2)
O001 C00D C00K 109.9(3)
O002 C00D C00J 111.5(3)
O002 C00D C00K 107.0(2)
C00J C00D C00K 114.6(3)
O003 C00E H00E 110.3
O003 C00E C00I 105.5(2)
O007 C00E O003 111.4(2)
O007 C00E H00E 110.3
O007 C00E C00I 109.0(2)
C00I C00E H00E 110.3
C008 C00F H00B 107.5
C008 C00F H00D 107.5
C008 C00F C00G 119.4(2)
H00B C00F H00D 107.0
C00G C00F H00B 107.5
C00G C00F H00D 107.5
C00C C00G C00F 117.5(2)
C00C C00G H00G 109.1
C00F C00G H00G 109.1
C00I C00G C00C 98.8(2)
C00I C00G C00F 112.6(2)
C00I C00G H00G 109.1
O004 C00H H00H 109.0
O004 C00H C00L 105.1(3)
O004 C00H C00N 110.5(3)
C00L C00H H00H 109.0
C00N C00H H00H 109.0
C00N C00H C00L 114.0(3)
C00E C00I C00G 103.0(2)
C00E C00I H00F 111.2
C00E C00I H00I 111.2
C00G C00I H00F 111.2
C00G C00I H00I 111.2
H00F C00I H00I 109.1
C00D C00J H00J 109.5
C00D C00J H00K 109.5
C00D C00J H00L 109.5
H00J C00J H00K 109.5
H00J C00J H00L 109.5
H00K C00J H00L 109.5
C00D C00K H00M 109.5
C00D C00K H00N 109.5
C00D C00K H00O 109.5
H00M C00K H00N 109.5
H00M C00K H00O 109.5
H00N C00K H00O 109.5
C00H C00L H00P 109.5
C00H C00L H00Q 109.5
C00H C00L H00R 109.5
H00P C00L H00Q 109.5
H00P C00L H00R 109.5
H00Q C00L H00R 109.5
O007 C00M H00S 110.0
O007 C00M H00T 110.0
O007 C00M C00O 108.6(4)
H00S C00M H00T 108.3
C00O C00M H00S 110.0
C00O C00M H00T 110.0
C00H C00N H00U 109.5
C00H C00N H00V 109.5
C00H C00N H00W 109.5
H00U C00N H00V 109.5
H00U C00N H00W 109.5
H00V C00N H00W 109.5
C00M C00O H00X 109.5
C00M C00O H00Y 109.5
C00M C00O H 109.5
H00X C00O H00Y 109.5
H00X C00O H 109.5
H00Y C00O H 109.5

loop_
_geom_bond_atom_site_label_1
_geom_bond_atom_site_label_2
_geom_bond_distance
O001 C00B 1.411(3)
O001 C00D 1.439(3)
O002 C00A 1.405(3)
O002 C00D 1.443(3)
O003 C00C 1.433(3)
O003 C00E 1.422(4)
O004 C009 1.315(3)
O004 C00H 1.472(3)
O005 C008 1.203(3)
O006 C009 1.197(3)
O007 C00E 1.394(4)
O007 C00M 1.428(4)
C008 C00A 1.498(3)
C008 C00F 1.511(4)
C009 C00B 1.541(3)
C00A H00A 0.9800
C00A C00B 1.511(3)
C00B C00C 1.519(3)
C00C H00C 0.9800
C00C C00G 1.551(4)
C00D C00J 1.497(4)
C00D C00K 1.513(4)
C00E H00E 0.9800
C00E C00I 1.512(4)
C00F H00B 0.9700
C00F H00D 0.9700
C00F C00G 1.555(4)
C00G H00G 0.9800
C00G C00I 1.530(4)
C00H H00H 0.9800
C00H C00L 1.498(5)
C00H C00N 1.492(5)
C00I H00F 0.9700
C00I H00I 0.9700
C00J H00J 0.9600
C00J H00K 0.9600
C00J H00L 0.9600
C00K H00M 0.9600
C00K H00N 0.9600
C00K H00O 0.9600
C00L H00P 0.9600
C00L H00Q 0.9600
C00L H00R 0.9600
C00M H00S 0.9700
C00M H00T 0.9700
C00M C00O 1.461(6)
C00N H00U 0.9600
C00N H00V 0.9600
C00N H00W 0.9600
C00O H00X 0.9600
C00O H00Y 0.9600
C00O H 0.9600

loop_
_geom_torsion_atom_site_label_1
_geom_torsion_atom_site_label_2
_geom_torsion_atom_site_label_3
_geom_torsion_atom_site_label_4
_geom_torsion
O001 C00B C00C O003 -52.8(3)
O001 C00B C00C C00G -170.5(2)
O002 C00A C00B O001 -39.3(2)
O002 C00A C00B C009 79.7(2)
O002 C00A C00B C00C -162.7(2)
O003 C00C C00G C00F -88.1(3)
O003 C00C C00G C00I 33.1(2)
O003 C00E C00I C00G 33.6(3)
O004 C009 C00B O001 -44.2(3)
O004 C009 C00B C00A -157.4(2)
O004 C009 C00B C00C 82.8(3)
O005 C008 C00A O002 14.9(4)
O005 C008 C00A C00B 134.7(3)
O005 C008 C00F C00G -158.8(3)
O006 C009 C00B O001 139.1(3)
O006 C009 C00B C00A 25.9(4)
O006 C009 C00B C00C -93.8(3)
O007 C00E C00I C00G -86.2(3)
C008 C00A C00B O001 -167.7(2)
C008 C00A C00B C009 -48.7(3)
C008 C00A C00B C00C 68.9(3)
C008 C00F C00G C00C -19.9(4)
C008 C00F C00G C00I -133.6(3)
C009 O004 C00H C00L 157.4(3)
C009 O004 C00H C00N -79.2(3)
C009 C00B C00C O003 -176.9(2)
C009 C00B C00C C00G 65.3(2)
C00A O002 C00D O001 -19.0(3)
C00A O002 C00D C00J 97.6(3)
C00A O002 C00D C00K -136.4(3)
C00A C008 C00F C00G 28.2(4)
C00A C00B C00C O003 61.8(3)
C00A C00B C00C C00G -55.9(3)
C00B O001 C00D O002 -6.8(3)
C00B O001 C00D C00J -126.2(2)
C00B O001 C00D C00K 108.6(3)
C00B C00C C00G C00F 33.0(3)
C00B C00C C00G C00I 154.2(2)
C00C O003 C00E O007 105.9(3)
C00C O003 C00E C00I -12.2(3)
C00C C00G C00I C00E -39.5(3)
C00D O001 C00B C009 -91.8(2)
C00D O001 C00B C00A 27.8(2)
C00D O001 C00B C00C 146.8(2)
C00D O002 C00A C008 160.4(2)
C00D O002 C00A C00B 35.7(2)
C00E O003 C00C C00B -134.1(2)
C00E O003 C00C C00G -13.8(3)
C00E O007 C00M C00O 175.7(4)
C00F C008 C00A O002 -172.2(2)
C00F C008 C00A C00B -52.4(3)
C00F C00G C00I C00E 85.2(3)
C00H O004 C009 O006 6.6(4)
C00H O004 C009 C00B -169.9(2)
C00M O007 C00E O003 69.8(3)
C00M O007 C00E C00I -174.2(3)
